data_2223955
loop_
_publ_author_name
'Gowda, B. Thimme'
'Tokar\<c\'ik, Miroslav'
'Ko\<z\'i\<sek, Jozef'
'Rodrigues, Vinola Zeena'
'Fuess, Hartmut'

_publ_section_title
;
 <i>N</i>-(4-Chlorophenyl)-3-methylbenzamide
;
_journal_coeditor_code OM2285
_journal_issue 11
_journal_name_full 'Acta Crystallographica Section E'
_journal_page_first o2778
_journal_paper_doi 10.1107/S1600536809041956
_journal_volume 65
_journal_year 2009
_chemical_formula_iupac 'C14 H12 Cl N O'
_chemical_formula_moiety 'C14 H12 Cl N O'
_chemical_formula_sum 'C14 H12 Cl N O'
_chemical_formula_weight 245.7
_chemical_name_systematic
;
<i>N</i>-(4-Chlorophenyl)-3-methylbenzamide
;
_space_group_IT_number 14
_symmetry_cell_setting monoclinic
_symmetry_space_group_name_Hall '-P 2ybc'
_symmetry_space_group_name_H-M 'P 1 21/c 1'
_atom_sites_solution_hydrogens geom
_atom_sites_solution_primary direct
_atom_sites_solution_secondary difmap
_audit_creation_method 'WinGX routine CIF_UPDATE'
_cell_angle_alpha 90
_cell_angle_beta 93.1799(16)
_cell_angle_gamma 90
_cell_formula_units_Z 4
_cell_length_a 5.31325(9)
_cell_length_b 13.9256(2)
_cell_length_c 16.3497(3)
_cell_measurement_reflns_used 15854
_cell_measurement_temperature 295(2)
_cell_measurement_theta_max 29.4459
_cell_measurement_theta_min 2.4895
_cell_volume 1207.85(3)
_computing_cell_refinement
;
CrysAlisPro (Oxford Diffraction, 2009)
;
_computing_data_collection
;
CrysAlisPro (Oxford Diffraction, 2009)
;
_computing_data_reduction
;
CrysAlisPro (Oxford Diffraction, 2009)
;
_computing_molecular_graphics
;
ORTEP-3 (Farrugia, 1997) and DIAMOND (Brandenburg, 2002)
;
_computing_publication_material
;
SHELXL97 (Sheldrick, 2008), PLATON (Spek, 2009) and WinGX
(Farrugia, 1999)
;
_computing_structure_refinement 'SHELXL97 (Sheldrick, 2008)'
_computing_structure_solution 'SHELXS97 (Sheldrick, 2008)'
_diffrn_ambient_temperature 295(2)
_diffrn_detector_area_resol_mean 10.434
_diffrn_measured_fraction_theta_full 1.000
_diffrn_measured_fraction_theta_max 1.000
_diffrn_measurement_device_type 'Oxford Diffraction Xcalibur, Ruby, Gemini'
_diffrn_measurement_method '\w scans'
_diffrn_radiation_monochromator graphite
_diffrn_radiation_type MoK\a
_diffrn_radiation_wavelength 0.71073
_diffrn_reflns_av_R_equivalents 0.0205
_diffrn_reflns_limit_h_max 6
_diffrn_reflns_limit_h_min -6
_diffrn_reflns_limit_k_max 17
_diffrn_reflns_limit_k_min -17
_diffrn_reflns_limit_l_max 19
_diffrn_reflns_limit_l_min -19
_diffrn_reflns_number 22561
_diffrn_reflns_theta_full 25.79
_diffrn_reflns_theta_max 25.79
_diffrn_reflns_theta_min 2.5
_diffrn_standards_number 0
_exptl_absorpt_coefficient_mu 0.298
_exptl_absorpt_correction_T_max 0.933
_exptl_absorpt_correction_T_min 0.842
_exptl_absorpt_correction_type analytical
_exptl_absorpt_process_details
;
(CrysAlisPro; Oxford Diffraction, 2009)
;
_exptl_crystal_colour colourless
_exptl_crystal_density_diffrn 1.351
_exptl_crystal_density_method 'not measured'
_exptl_crystal_description block
_exptl_crystal_F_000 512
_exptl_crystal_size_max 0.54
_exptl_crystal_size_mid 0.41
_exptl_crystal_size_min 0.24
_refine_diff_density_max 0.201
_refine_diff_density_min -0.247
_refine_ls_extinction_coef 0.0092(14)
_refine_ls_extinction_expression Fc^*^=kFc[1+0.001xFc^2^\l^3^/sin(2\q)]^-1/4^
_refine_ls_extinction_method SHELXL
_refine_ls_goodness_of_fit_ref 1.083
_refine_ls_hydrogen_treatment mixed
_refine_ls_matrix_type full
_refine_ls_number_parameters 160
_refine_ls_number_reflns 2327
_refine_ls_number_restraints 1
_refine_ls_restrained_S_all 1.083
_refine_ls_R_factor_all 0.0384
_refine_ls_R_factor_gt 0.0338
_refine_ls_shift/su_max 0.001
_refine_ls_shift/su_mean 0.000
_refine_ls_structure_factor_coef Fsqd
_refine_ls_weighting_details 'calc w=1/[\s^2^(Fo^2^)+(0.0428P)^2^+0.3304P] where P=(Fo^2^+2Fc^2^)/3'
_refine_ls_weighting_scheme calc
_refine_ls_wR_factor_gt 0.0904
_refine_ls_wR_factor_ref 0.0928
_reflns_number_gt 2083
_reflns_number_total 2327
_reflns_threshold_expression >2sigma(I)
_cod_data_source_file om2285.cif
_cod_data_source_block I
_cod_original_cell_volume 1207.86(3)
_cod_original_sg_symbol_H-M 'P 21/c'
_cod_database_code 2223955
_cod_database_fobs_code 2223955

loop_
_symmetry_equiv_pos_as_xyz
'x, y, z'
'-x, y+1/2, -z+1/2'
'-x, -y, -z'
'x, -y-1/2, z-1/2'

loop_
_atom_site_type_symbol
_atom_site_label
_atom_site_fract_x
_atom_site_fract_y
_atom_site_fract_z
_atom_site_U_iso_or_equiv
_atom_site_adp_type
_atom_site_calc_flag
_atom_site_refinement_flags
_atom_site_occupancy
_atom_site_disorder_assembly
_atom_site_disorder_group
N N1 0.1646(2) 0.45549(8) 0.39171(8) 0.0412(3) Uani d D 1 . .
H H1N 0.017(3) 0.4290(12) 0.3885(10) 0.049 Uiso d D 1 . .
O O1 0.58424(19) 0.42883(8) 0.38537(8) 0.0557(3) Uani d . 1 . .
C C1 0.3719(2) 0.39844(10) 0.39515(8) 0.0386(3) Uani d . 1 . .
C C2 0.3269(2) 0.29460(10) 0.41211(8) 0.0369(3) Uani d . 1 . .
C C3 0.4867(3) 0.22789(10) 0.37862(9) 0.0405(3) Uani d . 1 . .
H H3 0.6157 0.2493 0.347 0.049 Uiso calc R 1 . .
C C4 0.4574(3) 0.13000(10) 0.39146(9) 0.0431(3) Uani d . 1 . .
C C5 0.2706(3) 0.10059(11) 0.44192(10) 0.0498(4) Uani d . 1 . .
H H5 0.2506 0.0355 0.4525 0.06 Uiso calc R 1 . .
C C6 0.1136(3) 0.16637(12) 0.47667(10) 0.0522(4) Uani d . 1 . .
H H6 -0.0093 0.1451 0.5108 0.063 Uiso calc R 1 . .
C C7 0.1374(3) 0.26343(11) 0.46128(9) 0.0437(3) Uani d . 1 . .
H H7 0.0283 0.3073 0.4835 0.052 Uiso calc R 1 . .
C C8 0.1610(2) 0.55455(10) 0.37157(8) 0.0366(3) Uani d . 1 . .
C C9 0.3518(3) 0.61698(11) 0.39831(9) 0.0443(3) Uani d . 1 . .
H H9 0.4893 0.5941 0.4302 0.053 Uiso calc R 1 . .
C C10 0.3380(3) 0.71322(11) 0.37762(10) 0.0482(4) Uani d . 1 . .
H H10 0.4658 0.7551 0.3955 0.058 Uiso calc R 1 . .
C C11 0.1347(3) 0.74660(11) 0.33054(9) 0.0447(4) Uani d . 1 . .
C C12 -0.0573(3) 0.68588(11) 0.30389(10) 0.0489(4) Uani d . 1 . .
H H12 -0.1946 0.7093 0.2722 0.059 Uiso calc R 1 . .
C C13 -0.0436(3) 0.58985(11) 0.32472(9) 0.0449(3) Uani d . 1 . .
H H13 -0.173 0.5485 0.3071 0.054 Uiso calc R 1 . .
C C14 0.6205(3) 0.05784(13) 0.35038(12) 0.0605(4) Uani d . 1 . .
H H14A 0.7546 0.0907 0.325 0.091 Uiso calc PR 0.5 . .
H H14B 0.5204 0.0233 0.3095 0.091 Uiso calc PR 0.5 . .
H H14C 0.6904 0.0136 0.3905 0.091 Uiso calc PR 0.5 . .
H H14D 0.5557 -0.0056 0.3583 0.091 Uiso calc PR 0.5 . .
H H14E 0.7899 0.0617 0.3738 0.091 Uiso calc PR 0.5 . .
H H14F 0.6198 0.0715 0.2928 0.091 Uiso calc PR 0.5 . .
Cl Cl1 0.11527(11) 0.86780(3) 0.30416(3) 0.07259(19) Uani d . 1 . .

loop_
_atom_site_aniso_label
_atom_site_aniso_U_11
_atom_site_aniso_U_22
_atom_site_aniso_U_33
_atom_site_aniso_U_12
_atom_site_aniso_U_13
_atom_site_aniso_U_23
N1 0.0333(6) 0.0357(6) 0.0548(7) -0.0041(5) 0.0028(5) 0.0011(5)
O1 0.0374(5) 0.0426(6) 0.0884(9) -0.0029(4) 0.0141(5) 0.0086(6)
C1 0.0371(7) 0.0378(7) 0.0413(7) -0.0025(6) 0.0052(5) 0.0010(6)
C2 0.0345(6) 0.0381(7) 0.0377(7) -0.0030(5) -0.0016(5) 0.0008(6)
C3 0.0355(7) 0.0430(8) 0.0429(7) -0.0015(6) 0.0028(6) 0.0010(6)
C4 0.0418(7) 0.0402(8) 0.0465(8) 0.0014(6) -0.0052(6) -0.0025(6)
C5 0.0538(9) 0.0363(8) 0.0589(9) -0.0057(7) -0.0005(7) 0.0045(7)
C6 0.0524(9) 0.0478(9) 0.0577(9) -0.0102(7) 0.0146(7) 0.0050(7)
C7 0.0409(7) 0.0420(8) 0.0490(8) -0.0025(6) 0.0093(6) -0.0008(6)
C8 0.0355(7) 0.0354(7) 0.0393(7) -0.0015(5) 0.0068(5) -0.0012(5)
C9 0.0390(7) 0.0420(8) 0.0511(8) 0.0002(6) -0.0043(6) -0.0048(6)
C10 0.0449(8) 0.0397(8) 0.0600(9) -0.0089(6) 0.0028(7) -0.0082(7)
C11 0.0532(9) 0.0361(7) 0.0460(8) -0.0013(6) 0.0133(7) 0.0022(6)
C12 0.0464(8) 0.0474(8) 0.0523(9) 0.0027(7) -0.0026(7) 0.0074(7)
C13 0.0373(7) 0.0428(8) 0.0540(9) -0.0059(6) -0.0019(6) 0.0007(7)
C14 0.0588(10) 0.0486(9) 0.0743(12) 0.0070(8) 0.0055(8) -0.0091(8)
Cl1 0.0979(4) 0.0399(2) 0.0805(3) -0.0026(2) 0.0090(3) 0.0145(2)

loop_
_atom_type_symbol
_atom_type_description
_atom_type_scat_dispersion_real
_atom_type_scat_dispersion_imag
_atom_type_scat_source
C C 0.0033 0.0016 'International Tables Vol C Tables 4.2.6.8 and 6.1.1.4'
H H 0 0 'International Tables Vol C Tables 4.2.6.8 and 6.1.1.4'
N N 0.0061 0.0033 'International Tables Vol C Tables 4.2.6.8 and 6.1.1.4'
O O 0.0106 0.006 'International Tables Vol C Tables 4.2.6.8 and 6.1.1.4'
Cl Cl 0.1484 0.1585 'International Tables Vol C Tables 4.2.6.8 and 6.1.1.4'

loop_
_geom_angle_atom_site_label_1
_geom_angle_atom_site_label_2
_geom_angle_atom_site_label_3
_geom_angle_site_symmetry_1
_geom_angle_site_symmetry_3
_geom_angle
_geom_angle_publ_flag
C1 N1 C8 . . 125.43(12) ?
C1 N1 H1N . . 118.9(11) ?
C8 N1 H1N . . 113.6(11) ?
O1 C1 N1 . . 122.98(13) ?
O1 C1 C2 . . 121.13(12) ?
N1 C1 C2 . . 115.89(12) ?
C3 C2 C7 . . 119.73(13) ?
C3 C2 C1 . . 117.77(12) ?
C7 C2 C1 . . 122.49(13) ?
C4 C3 C2 . . 121.34(13) ?
C4 C3 H3 . . 119.3 ?
C2 C3 H3 . . 119.3 ?
C5 C4 C3 . . 117.98(14) ?
C5 C4 C14 . . 121.05(14) ?
C3 C4 C14 . . 120.96(14) ?
C6 C5 C4 . . 121.12(14) ?
C6 C5 H5 . . 119.4 ?
C4 C5 H5 . . 119.4 ?
C7 C6 C5 . . 120.66(14) ?
C7 C6 H6 . . 119.7 ?
C5 C6 H6 . . 119.7 ?
C6 C7 C2 . . 119.11(14) ?
C6 C7 H7 . . 120.4 ?
C2 C7 H7 . . 120.4 ?
C13 C8 C9 . . 119.29(13) ?
C13 C8 N1 . . 118.28(12) ?
C9 C8 N1 . . 122.42(13) ?
C10 C9 C8 . . 120.13(14) ?
C10 C9 H9 . . 119.9 ?
C8 C9 H9 . . 119.9 ?
C11 C10 C9 . . 119.67(13) ?
C11 C10 H10 . . 120.2 ?
C9 C10 H10 . . 120.2 ?
C10 C11 C12 . . 121.04(14) ?
C10 C11 Cl1 . . 120.05(12) ?
C12 C11 Cl1 . . 118.91(12) ?
C11 C12 C13 . . 119.25(14) ?
C11 C12 H12 . . 120.4 ?
C13 C12 H12 . . 120.4 ?
C12 C13 C8 . . 120.61(13) ?
C12 C13 H13 . . 119.7 ?
C8 C13 H13 . . 119.7 ?
C4 C14 H14A . . 109.5 ?
C4 C14 H14B . . 109.5 ?
H14A C14 H14B . . 109.5 ?
C4 C14 H14C . . 109.5 ?
H14A C14 H14C . . 109.5 ?
H14B C14 H14C . . 109.5 ?
C4 C14 H14D . . 109.5 ?
H14A C14 H14D . . 141.1 ?
H14B C14 H14D . . 56.3 ?
H14C C14 H14D . . 56.3 ?
C4 C14 H14E . . 109.5 ?
H14A C14 H14E . . 56.3 ?
H14B C14 H14E . . 141.1 ?
H14C C14 H14E . . 56.3 ?
H14D C14 H14E . . 109.5 ?
C4 C14 H14F . . 109.5 ?
H14A C14 H14F . . 56.3 ?
H14B C14 H14F . . 56.3 ?
H14C C14 H14F . . 141.1 ?
H14D C14 H14F . . 109.5 ?
H14E C14 H14F . . 109.5 ?

loop_
_geom_bond_atom_site_label_1
_geom_bond_atom_site_label_2
_geom_bond_site_symmetry_2
_geom_bond_distance
_geom_bond_publ_flag
N1 C1 . 1.3565(18) ?
N1 C8 . 1.4181(18) ?
N1 H1N . 0.864(14) ?
O1 C1 . 1.2239(17) ?
C1 C2 . 1.4942(19) ?
C2 C3 . 1.391(2) ?
C2 C7 . 1.3922(19) ?
C3 C4 . 1.389(2) ?
C3 H3 . 0.93 ?
C4 C5 . 1.387(2) ?
C4 C14 . 1.509(2) ?
C5 C6 . 1.382(2) ?
C5 H5 . 0.93 ?
C6 C7 . 1.382(2) ?
C6 H6 . 0.93 ?
C7 H7 . 0.93 ?
C8 C13 . 1.385(2) ?
C8 C9 . 1.388(2) ?
C9 C10 . 1.383(2) ?
C9 H9 . 0.93 ?
C10 C11 . 1.372(2) ?
C10 H10 . 0.93 ?
C11 C12 . 1.377(2) ?
C11 Cl1 . 1.7437(15) ?
C12 C13 . 1.381(2) ?
C12 H12 . 0.93 ?
C13 H13 . 0.93 ?
C14 H14A . 0.96 ?
C14 H14B . 0.96 ?
C14 H14C . 0.96 ?
C14 H14D . 0.96 ?
C14 H14E . 0.96 ?
C14 H14F . 0.96 ?

loop_
_geom_hbond_atom_site_label_D
_geom_hbond_atom_site_label_H
_geom_hbond_atom_site_label_A
_geom_hbond_site_symmetry_A
_geom_hbond_distance_DH
_geom_hbond_distance_HA
_geom_hbond_distance_DA
_geom_hbond_angle_DHA
N1 H1N O1 1_455 0.864(14) 2.298(14) 3.1019(16) 154.7(15)

loop_
_geom_torsion_atom_site_label_1
_geom_torsion_atom_site_label_2
_geom_torsion_atom_site_label_3
_geom_torsion_atom_site_label_4
_geom_torsion_site_symmetry_1
_geom_torsion_site_symmetry_2
_geom_torsion_site_symmetry_3
_geom_torsion_site_symmetry_4
_geom_torsion
_geom_torsion_publ_flag
C8 N1 C1 O1 . . . . 4.3(2) ?
C8 N1 C1 C2 . . . . -175.93(12) ?
O1 C1 C2 C3 . . . . -31.1(2) ?
N1 C1 C2 C3 . . . . 149.10(13) ?
O1 C1 C2 C7 . . . . 147.24(15) ?
N1 C1 C2 C7 . . . . -32.57(19) ?
C7 C2 C3 C4 . . . . 1.7(2) ?
C1 C2 C3 C4 . . . . -179.96(13) ?
C2 C3 C4 C5 . . . . -2.9(2) ?
C2 C3 C4 C14 . . . . 175.93(14) ?
C3 C4 C5 C6 . . . . 1.7(2) ?
C14 C4 C5 C6 . . . . -177.08(15) ?
C4 C5 C6 C7 . . . . 0.6(3) ?
C5 C6 C7 C2 . . . . -1.9(2) ?
C3 C2 C7 C6 . . . . 0.7(2) ?
C1 C2 C7 C6 . . . . -177.55(14) ?
C1 N1 C8 C13 . . . . 142.17(15) ?
C1 N1 C8 C9 . . . . -39.0(2) ?
C13 C8 C9 C10 . . . . -0.6(2) ?
N1 C8 C9 C10 . . . . -179.33(14) ?
C8 C9 C10 C11 . . . . 0.0(2) ?
C9 C10 C11 C12 . . . . 0.5(2) ?
C9 C10 C11 Cl1 . . . . 179.97(12) ?
C10 C11 C12 C13 . . . . -0.3(2) ?
Cl1 C11 C12 C13 . . . . -179.82(12) ?
C11 C12 C13 C8 . . . . -0.3(2) ?
C9 C8 C13 C12 . . . . 0.7(2) ?
N1 C8 C13 C12 . . . . 179.54(13) ?
